data_4084491
loop_
_publ_author_name
'Hoggard, Bryce R.'
'Larsen, Christopher B.'
'Lucas, Nigel T.'

_publ_section_title
;
 Site Selectivity of [RuCp*]+Complexation in Cyclopenta[def]triphenylenes
;
_journal_issue 21
_journal_name_full Organometallics
_journal_page_first 6200
_journal_paper_doi 10.1021/om5008852
_journal_volume 33
_journal_year 2014
_chemical_formula_moiety '0.7(C29 H27 Ru 1+), 0.3(C29 H27 Ru 1+), F6 P 1+, C1.5 H3 O0.5'
_chemical_formula_sum 'C30.5 H30 F6 O0.5 P Ru'
_chemical_formula_weight 650.58
_chemical_name_systematic
; 
(\h^6^-4H-cyclopenta[def]triphenylene)-
(\h^5^-pentaamethylcyclopentadienyl)ruthenium(II) hexafluorophosphate  
;
_space_group_IT_number 15
_symmetry_cell_setting monoclinic
_symmetry_space_group_name_Hall '-C 2yc'
_symmetry_space_group_name_H-M 'C 1 2/c 1'
_atom_sites_solution_hydrogens geom
_atom_sites_solution_primary direct
_atom_sites_solution_secondary difmap
_audit_block_code ntl1369
_audit_creation_method SHELXL-97
_cell_angle_alpha 90.00
_cell_angle_beta 99.021(2)
_cell_angle_gamma 90.00
_cell_formula_units_Z 8
_cell_length_a 13.8046(3)
_cell_length_b 12.8374(3)
_cell_length_c 30.8461(7)
_cell_measurement_reflns_used 8657
_cell_measurement_temperature 100(2)
_cell_measurement_theta_max 75.539
_cell_measurement_theta_min 4.726
_cell_volume 5398.8(2)
_computing_cell_refinement 'CrysAlisPro (Agilent, V 1.171.36.28)'
_computing_data_collection 'CrysAlisPro (Agilent, V 1.171.36.28)'
_computing_data_reduction 'CrysAlisPro (Agilent, V 1.171.36.28)'
_computing_molecular_graphics 'ORTEP-3 (Farrugia, 2008)'
_computing_publication_material 'enCIFer (CCDC, 2014)'
_computing_structure_refinement 'SHELXL-97 (Sheldrick, 1997)'
_computing_structure_solution 'SHELXS-97 (Sheldrick, 1997)'
_diffrn_ambient_temperature 100(2)
_diffrn_crystal_treatment
; 
Crystal was attached with Paratone N oil to a 0.3 mm CryoLoop supported 
in a copper mounting pin, then quenched in a cold nitrogen gas from a gas
stream from an Oxford Cryosystems Cryostream.
;
_diffrn_detector_area_resol_mean 5.1725
_diffrn_measured_fraction_theta_full 0.999
_diffrn_measured_fraction_theta_max 0.987
_diffrn_measurement_device_type 'SuperNova, Dual, Cu at zero, Atlas'
_diffrn_measurement_method '\w scans'
_diffrn_radiation_monochromator mirror
_diffrn_radiation_source 'SuperNova (Cu) X-ray Source'
_diffrn_radiation_type CuK\a
_diffrn_radiation_wavelength 1.54184
_diffrn_reflns_av_R_equivalents 0.0355
_diffrn_reflns_av_sigmaI/netI 0.0315
_diffrn_reflns_limit_h_max 15
_diffrn_reflns_limit_h_min -17
_diffrn_reflns_limit_k_max 16
_diffrn_reflns_limit_k_min -10
_diffrn_reflns_limit_l_max 38
_diffrn_reflns_limit_l_min -38
_diffrn_reflns_number 17397
_diffrn_reflns_theta_full 67.00
_diffrn_reflns_theta_max 76.62
_diffrn_reflns_theta_min 4.73
_diffrn_standards_interval_count 0
_diffrn_standards_interval_time 0
_diffrn_standards_number 0
_exptl_absorpt_coefficient_mu 5.821
_exptl_absorpt_correction_T_max 1.000
_exptl_absorpt_correction_T_min 0.410
_exptl_absorpt_correction_type gaussian
_exptl_absorpt_process_details
;
CrysAlisPro, Agilent Technologies, Version 1.171.36.28.
Numerical absorption correction based on gaussian integration over 
a multifaceted crystal model
;
_exptl_crystal_colour colorless
_exptl_crystal_density_diffrn 1.601
_exptl_crystal_density_method 'not measured'
_exptl_crystal_description plate
_exptl_crystal_F_000 2640
_exptl_crystal_preparation
;
Crystals were grown by rt diffusion of ether vapour into a concentrated 
solution of the complex in acetone.
;
_exptl_crystal_size_max 0.25
_exptl_crystal_size_mid 0.17
_exptl_crystal_size_min 0.02
_refine_diff_density_max 0.990
_refine_diff_density_min -0.934
_refine_diff_density_rms 0.106
_refine_ls_extinction_method none
_refine_ls_goodness_of_fit_ref 1.030
_refine_ls_hydrogen_treatment constr
_refine_ls_matrix_type full
_refine_ls_number_parameters 634
_refine_ls_number_reflns 5606
_refine_ls_number_restraints 485
_refine_ls_restrained_S_all 1.059
_refine_ls_R_factor_all 0.0720
_refine_ls_R_factor_gt 0.0641
_refine_ls_shift/su_max 0.009
_refine_ls_shift/su_mean 0.001
_refine_ls_structure_factor_coef Fsqd
_refine_ls_weighting_details 'calc w=1/[\s^2^(Fo^2^)+(0.1268P)^2^+11.8422P] where P=(Fo^2^+2Fc^2^)/3'
_refine_ls_weighting_scheme calc
_refine_ls_wR_factor_gt 0.1825
_refine_ls_wR_factor_ref 0.1930
_reflns_number_gt 4754
_reflns_number_total 5606
_reflns_threshold_expression >2sigma(I)
_cod_data_source_file om5008852_si_002.cif
_cod_data_source_block RuCpMe5_1
_cod_depositor_comments 'Adding full bibliography for 4084487--4084494.cif.'
_cod_original_sg_symbol_H-M 'C 2/c'
_cod_database_code 4084491

loop_
_symmetry_equiv_pos_as_xyz
'x, y, z'
'-x, y, -z+1/2'
'x+1/2, y+1/2, z'
'-x+1/2, y+1/2, -z+1/2'
'-x, -y, -z'
'x, -y, z-1/2'
'-x+1/2, -y+1/2, -z'
'x+1/2, -y+1/2, z-1/2'

loop_
_atom_site_label
_atom_site_type_symbol
_atom_site_fract_x
_atom_site_fract_y
_atom_site_fract_z
_atom_site_U_iso_or_equiv
_atom_site_adp_type
_atom_site_occupancy
_atom_site_symmetry_multiplicity
_atom_site_calc_flag
_atom_site_refinement_flags
_atom_site_disorder_assembly
_atom_site_disorder_group
Ru1 Ru 0.6042(3) 0.5392(3) 0.64029(13) 0.0550(9) Uani 0.70 1 d P A 1
P1 P 0.63376(12) 0.10276(12) 0.64086(5) 0.0656(4) Uani 1 1 d . B 1
F1 F 0.6761(4) 0.1716(3) 0.60445(18) 0.1076(16) Uani 1 1 d U B 1
F2 F 0.5902(4) 0.0369(3) 0.67627(18) 0.1023(15) Uani 1 1 d U B 1
F3 F 0.6580(6) 0.1945(5) 0.6735(2) 0.139(2) Uani 1 1 d U B 1
F4 F 0.5965(6) 0.0194(5) 0.6051(2) 0.129(2) Uani 1 1 d U B 1
F5 F 0.5331(4) 0.1618(5) 0.6284(3) 0.135(2) Uani 1 1 d U B 1
F6 F 0.7314(4) 0.0425(5) 0.6498(3) 0.143(3) Uani 1 1 d U B 1
O91 O 0.5000 0.3575(11) 0.7500 0.153(4) Uani 1 2 d S C 1
C1 C 0.5524(14) 0.4044(13) 0.6010(6) 0.062(5) Uani 0.70 1 d PDU A 1
H1 H 0.5817 0.3388 0.5972 0.074 Uiso 0.70 1 calc PR A 1
C2 C 0.4968(10) 0.4187(12) 0.6359(4) 0.061(3) Uani 0.70 1 d PDU A 1
H2 H 0.4908 0.3630 0.6555 0.073 Uiso 0.70 1 calc PR A 1
C3 C 0.4503(11) 0.5155(12) 0.6415(4) 0.065(3) Uani 0.70 1 d PDU A 1
H3 H 0.4144 0.5249 0.6651 0.078 Uiso 0.70 1 calc PR A 1
C3A C 0.4578(12) 0.5965(10) 0.6122(5) 0.058(3) Uani 0.70 1 d PDU A 1
C4 C 0.4244(7) 0.7053(7) 0.6060(3) 0.081(2) Uani 0.70 1 d PDU A 1
H4A H 0.4477 0.7466 0.6327 0.097 Uiso 0.70 1 calc PR A 1
H4B H 0.3519 0.7083 0.6001 0.097 Uiso 0.70 1 calc PR A 1
C4A C 0.4658(12) 0.7470(13) 0.5683(4) 0.077(4) Uani 0.70 1 d PDU A 1
C5 C 0.4600(9) 0.8391(11) 0.5454(5) 0.082(4) Uani 0.70 1 d PDU A 1
H5 H 0.4242 0.8961 0.5546 0.099 Uiso 0.70 1 calc PR A 1
C6 C 0.5070(9) 0.8487(9) 0.5085(5) 0.078(3) Uani 0.70 1 d PDU A 1
H6 H 0.5007 0.9125 0.4928 0.094 Uiso 0.70 1 calc PR A 1
C7 C 0.5623(12) 0.7698(12) 0.4938(5) 0.071(3) Uani 0.70 1 d PDU A 1
H7 H 0.5941 0.7793 0.4689 0.086 Uiso 0.70 1 calc PR A 1
C7A C 0.570(2) 0.6740(13) 0.5173(8) 0.056(5) Uani 0.70 1 d PDU A 1
C7B C 0.6254(18) 0.5820(14) 0.5097(7) 0.060(6) Uani 0.70 1 d PDU A 1
C8 C 0.6891(10) 0.5725(12) 0.4758(4) 0.068(3) Uani 0.70 1 d PDU A 1
H8 H 0.6967 0.6312 0.4579 0.082 Uiso 0.70 1 calc PR A 1
C9 C 0.7369(9) 0.4840(12) 0.4692(4) 0.071(3) Uani 0.70 1 d PDU A 1
H9 H 0.7757 0.4816 0.4463 0.085 Uiso 0.70 1 calc PR A 1
C10 C 0.7309(11) 0.3959(11) 0.4949(5) 0.076(4) Uani 0.70 1 d PDU A 1
H10 H 0.7665 0.3346 0.4902 0.091 Uiso 0.70 1 calc PR A 1
C11 C 0.6729(16) 0.3988(14) 0.5270(7) 0.066(4) Uani 0.70 1 d PDU A 1
H11 H 0.6656 0.3365 0.5428 0.079 Uiso 0.70 1 calc PR A 1
C11A C 0.6212(15) 0.4925(15) 0.5386(6) 0.077(6) Uani 0.70 1 d PDU A 1
C11B C 0.5638(14) 0.4871(11) 0.5725(6) 0.048(5) Uani 0.70 1 d PDU A 1
C12 C 0.5147(14) 0.5804(11) 0.5791(5) 0.050(4) Uani 0.70 1 d PDU A 1
C13 C 0.5179(17) 0.6702(10) 0.5512(7) 0.054(6) Uani 0.70 1 d PDU A 1
C31 C 0.6952(10) 0.6785(7) 0.6658(5) 0.077(3) Uani 0.70 1 d PDU A 1
C32 C 0.7549(9) 0.6134(14) 0.6414(3) 0.070(3) Uani 0.70 1 d PDU A 1
C33 C 0.7684(7) 0.5183(11) 0.6618(5) 0.071(2) Uani 0.70 1 d PDU A 1
C34 C 0.7202(8) 0.5193(7) 0.6995(3) 0.0552(19) Uani 0.70 1 d PDU A 1
C35 C 0.6754(7) 0.6165(9) 0.7016(3) 0.059(2) Uani 0.70 1 d PDU A 1
C36 C 0.6663(12) 0.7883(8) 0.6561(6) 0.133(6) Uani 0.70 1 d PDU A 1
H36A H 0.6103 0.8059 0.6707 0.200 Uiso 0.70 1 calc PR A 1
H36B H 0.6481 0.7973 0.6243 0.200 Uiso 0.70 1 calc PR A 1
H36C H 0.7216 0.8342 0.6669 0.200 Uiso 0.70 1 calc PR A 1
C37 C 0.7989(10) 0.6435(17) 0.6016(4) 0.138(6) Uani 0.70 1 d PDU A 1
H37A H 0.8573 0.6864 0.6106 0.207 Uiso 0.70 1 calc PR A 1
H37B H 0.7508 0.6833 0.5814 0.207 Uiso 0.70 1 calc PR A 1
H37C H 0.8172 0.5805 0.5869 0.207 Uiso 0.70 1 calc PR A 1
C38 C 0.8271(9) 0.4244(13) 0.6505(6) 0.136(6) Uani 0.70 1 d PDU A 1
H38A H 0.8351 0.4278 0.6195 0.204 Uiso 0.70 1 calc PR A 1
H38B H 0.7922 0.3603 0.6558 0.204 Uiso 0.70 1 calc PR A 1
H38C H 0.8918 0.4246 0.6689 0.204 Uiso 0.70 1 calc PR A 1
C39 C 0.7221(11) 0.4348(10) 0.7328(5) 0.119(5) Uani 0.70 1 d PDU A 1
H39A H 0.7867 0.4330 0.7512 0.178 Uiso 0.70 1 calc PR A 1
H39B H 0.7092 0.3678 0.7178 0.178 Uiso 0.70 1 calc PR A 1
H39C H 0.6717 0.4482 0.7512 0.178 Uiso 0.70 1 calc PR A 1
C40 C 0.6225(9) 0.6559(15) 0.7368(5) 0.123(5) Uani 0.70 1 d PDU A 1
H40A H 0.5926 0.5972 0.7501 0.185 Uiso 0.70 1 calc PR A 1
H40B H 0.5712 0.7047 0.7241 0.185 Uiso 0.70 1 calc PR A 1
H40C H 0.6689 0.6915 0.7592 0.185 Uiso 0.70 1 calc PR A 1
C91 C 0.4207(5) 0.2098(8) 0.7240(2) 0.097(2) Uani 1 1 d . D 1
H91A H 0.3684 0.2612 0.7159 0.145 Uiso 1 1 calc R D 1
H91B H 0.3962 0.1527 0.7403 0.145 Uiso 1 1 calc R D 1
H91C H 0.4416 0.1823 0.6973 0.145 Uiso 1 1 calc R D 1
C92 C 0.5000 0.2571(13) 0.7500 0.096(3) Uani 1 2 d S . 1
Ru1' Ru 0.6233(7) 0.5410(4) 0.6402(3) 0.0392(7) Uani 0.30 1 d P E 2
C1' C 0.4622(19) 0.7651(16) 0.5572(8) 0.047(5) Uani 0.30 1 d PDU E 2
H1' H 0.4187 0.7720 0.5780 0.057 Uiso 0.30 1 calc PR E 2
C2' C 0.4754(18) 0.8514(16) 0.5305(8) 0.055(5) Uani 0.30 1 d PDU E 2
H2' H 0.4465 0.9167 0.5354 0.066 Uiso 0.30 1 calc PR E 2
C3' C 0.5327(19) 0.8398(19) 0.4958(8) 0.070(7) Uani 0.30 1 d PDU E 2
H3' H 0.5370 0.8948 0.4755 0.084 Uiso 0.30 1 calc PR E 2
C3A' C 0.582(2) 0.7470(19) 0.4924(9) 0.066(8) Uani 0.30 1 d PDU E 2
C4' C 0.6451(14) 0.7057(14) 0.4623(6) 0.078(5) Uani 0.30 1 d PDU E 2
H4'B H 0.6100 0.7058 0.4317 0.094 Uiso 0.30 1 calc PR E 2
H4'A H 0.7050 0.7487 0.4636 0.094 Uiso 0.30 1 calc PR E 2
C4A' C 0.6701(18) 0.6005(16) 0.4767(8) 0.054(6) Uani 0.30 1 d PDU E 2
C5' C 0.7273(19) 0.5226(18) 0.4639(8) 0.052(6) Uani 0.30 1 d PDU E 2
H5' H 0.7638 0.5338 0.4407 0.063 Uiso 0.30 1 calc PR E 2
C6' C 0.7319(18) 0.4255(19) 0.4857(7) 0.046(5) Uani 0.30 1 d PDU E 2
H6' H 0.7717 0.3720 0.4765 0.056 Uiso 0.30 1 calc PR E 2
C7' C 0.681(3) 0.406(2) 0.5196(13) 0.051(8) Uani 0.30 1 d PDU E 2
H7' H 0.6858 0.3398 0.5339 0.061 Uiso 0.30 1 calc PR E 2
C7A' C 0.6201(18) 0.4844(16) 0.5328(8) 0.025(4) Uani 0.30 1 d PDU E 2
C7B' C 0.559(3) 0.482(3) 0.5672(13) 0.053(13) Uani 0.30 1 d PDU E 2
C8' C 0.568(3) 0.396(3) 0.5996(12) 0.048(8) Uani 0.30 1 d PDU E 2
H8' H 0.6100 0.3396 0.5963 0.057 Uiso 0.30 1 calc PR E 2
C9' C 0.517(2) 0.397(2) 0.6337(10) 0.056(7) Uani 0.30 1 d PDU E 2
H9' H 0.5195 0.3366 0.6519 0.067 Uiso 0.30 1 calc PR E 2
C10' C 0.462(2) 0.482(2) 0.6430(9) 0.049(6) Uani 0.30 1 d PDU E 2
H10' H 0.4278 0.4803 0.6674 0.059 Uiso 0.30 1 calc PR E 2
C11' C 0.458(3) 0.568(2) 0.6166(11) 0.057(8) Uani 0.30 1 d PDU E 2
H11' H 0.4249 0.6286 0.6251 0.069 Uiso 0.30 1 calc PR E 2
C1A' C 0.501(3) 0.573(2) 0.5757(13) 0.053(11) Uani 0.30 1 d PDU E 2
C1B' C 0.510(4) 0.669(2) 0.5544(17) 0.061(18) Uani 0.30 1 d PDU E 2
C12' C 0.567(5) 0.664(3) 0.5200(19) 0.061(15) Uani 0.30 1 d PDU E 2
C13' C 0.618(4) 0.572(3) 0.5093(17) 0.056(14) Uani 0.30 1 d PDU E 2
C31' C 0.6617(18) 0.658(2) 0.6863(9) 0.074(6) Uani 0.30 1 d PDU E 2
C32' C 0.7177(19) 0.6589(18) 0.6493(7) 0.058(5) Uani 0.30 1 d PDU E 2
C33' C 0.7607(16) 0.564(2) 0.6457(7) 0.057(5) Uani 0.30 1 d PDU E 2
C34' C 0.739(2) 0.5003(17) 0.6814(10) 0.079(8) Uani 0.30 1 d PDU E 2
C35' C 0.6812(17) 0.559(2) 0.7059(6) 0.067(5) Uani 0.30 1 d PDU E 2
C36' C 0.606(3) 0.742(3) 0.7041(14) 0.150(13) Uani 0.30 1 d PDU E 2
H36D H 0.5371 0.7217 0.7018 0.225 Uiso 0.30 1 calc PR E 2
H36E H 0.6111 0.8063 0.6874 0.225 Uiso 0.30 1 calc PR E 2
H36F H 0.6334 0.7540 0.7350 0.225 Uiso 0.30 1 calc PR E 2
C37' C 0.720(2) 0.749(2) 0.6183(10) 0.111(9) Uani 0.30 1 d PDU E 2
H37D H 0.7634 0.7329 0.5971 0.167 Uiso 0.30 1 calc PR E 2
H37E H 0.7431 0.8115 0.6350 0.167 Uiso 0.30 1 calc PR E 2
H37F H 0.6532 0.7617 0.6026 0.167 Uiso 0.30 1 calc PR E 2
C38' C 0.8262(18) 0.525(3) 0.6139(10) 0.104(8) Uani 0.30 1 d PDU E 2
H38D H 0.8063 0.5580 0.5853 0.156 Uiso 0.30 1 calc PR E 2
H38E H 0.8200 0.4493 0.6109 0.156 Uiso 0.30 1 calc PR E 2
H38F H 0.8945 0.5432 0.6251 0.156 Uiso 0.30 1 calc PR E 2
C39' C 0.769(3) 0.389(2) 0.6906(14) 0.138(12) Uani 0.30 1 d PDU E 2
H39D H 0.8036 0.3826 0.7208 0.207 Uiso 0.30 1 calc PR E 2
H39E H 0.8124 0.3664 0.6701 0.207 Uiso 0.30 1 calc PR E 2
H39F H 0.7104 0.3446 0.6869 0.207 Uiso 0.30 1 calc PR E 2
C40' C 0.642(3) 0.526(3) 0.7471(11) 0.146(15) Uani 0.30 1 d PDU E 2
H40D H 0.5762 0.4968 0.7391 0.220 Uiso 0.30 1 calc PR E 2
H40E H 0.6397 0.5863 0.7663 0.220 Uiso 0.30 1 calc PR E 2
H40F H 0.6857 0.4728 0.7626 0.220 Uiso 0.30 1 calc PR E 2

loop_
_atom_site_aniso_label
_atom_site_aniso_U_11
_atom_site_aniso_U_22
_atom_site_aniso_U_33
_atom_site_aniso_U_23
_atom_site_aniso_U_13
_atom_site_aniso_U_12
Ru1 0.0491(19) 0.0673(9) 0.0476(5) 0.0007(4) 0.0049(8) -0.0137(6)
P1 0.0727(8) 0.0652(8) 0.0641(8) -0.0013(6) 0.0267(7) 0.0025(7)
F1 0.137(4) 0.084(3) 0.121(3) 0.010(2) 0.080(3) 0.006(2)
F2 0.121(4) 0.092(3) 0.106(3) 0.027(2) 0.057(3) 0.009(2)
F3 0.196(6) 0.115(4) 0.112(4) -0.038(3) 0.043(4) -0.042(4)
F4 0.170(5) 0.114(4) 0.104(4) -0.023(3) 0.023(4) -0.035(4)
F5 0.109(4) 0.116(4) 0.189(6) 0.042(4) 0.051(4) 0.017(3)
F6 0.091(3) 0.157(5) 0.193(6) 0.063(4) 0.056(4) 0.040(3)
O91 0.103(7) 0.159(10) 0.206(13) 0.000 0.053(8) 0.000
C1 0.062(8) 0.047(6) 0.072(7) -0.006(5) 0.000(5) -0.007(4)
C2 0.057(6) 0.062(7) 0.064(5) -0.002(5) 0.009(4) -0.013(5)
C3 0.059(5) 0.077(7) 0.061(5) -0.010(5) 0.017(4) -0.003(6)
C3A 0.054(5) 0.060(6) 0.061(5) -0.014(4) 0.008(4) 0.002(5)
C4 0.074(5) 0.086(5) 0.086(5) -0.025(4) 0.026(4) 0.001(4)
C4A 0.076(6) 0.084(7) 0.073(7) -0.008(6) 0.014(5) 0.004(5)
C5 0.082(6) 0.078(7) 0.092(7) -0.010(6) 0.028(6) 0.005(5)
C6 0.088(7) 0.059(5) 0.088(7) 0.002(5) 0.019(6) 0.012(5)
C7 0.068(6) 0.073(6) 0.072(6) 0.004(5) 0.010(5) -0.002(5)
C7A 0.056(7) 0.056(7) 0.055(7) 0.000(4) 0.002(4) -0.005(5)
C7B 0.056(8) 0.070(8) 0.049(7) -0.011(5) -0.004(4) -0.009(5)
C8 0.065(6) 0.083(7) 0.058(5) -0.008(5) 0.012(4) -0.004(5)
C9 0.066(5) 0.077(7) 0.069(6) -0.018(6) 0.012(5) 0.000(6)
C10 0.076(6) 0.071(6) 0.083(7) -0.014(6) 0.021(5) -0.001(5)
C11 0.055(6) 0.075(7) 0.068(8) -0.019(5) 0.009(5) 0.006(5)
C11A 0.064(7) 0.085(8) 0.076(9) -0.025(6) -0.007(6) 0.000(6)
C11B 0.055(7) 0.049(6) 0.036(5) -0.012(4) -0.007(4) -0.011(4)
C12 0.053(6) 0.052(6) 0.041(5) -0.006(4) -0.003(4) -0.012(4)
C13 0.053(7) 0.048(7) 0.056(8) -0.001(4) 0.000(4) -0.005(4)
C31 0.081(6) 0.054(4) 0.086(7) -0.008(5) -0.014(5) -0.023(4)
C32 0.061(5) 0.082(7) 0.062(5) 0.005(5) 0.001(4) -0.024(5)
C33 0.050(4) 0.083(6) 0.076(6) -0.021(5) 0.000(4) -0.001(4)
C34 0.062(5) 0.047(4) 0.054(4) -0.004(3) 0.000(4) -0.004(3)
C35 0.070(4) 0.047(4) 0.055(4) -0.013(4) -0.007(4) 0.004(4)
C36 0.155(11) 0.051(5) 0.167(12) 0.006(6) -0.060(10) -0.029(6)
C37 0.103(8) 0.235(15) 0.074(6) 0.008(8) 0.011(6) -0.091(10)
C38 0.070(6) 0.156(11) 0.170(12) -0.091(10) -0.014(7) 0.032(7)
C39 0.136(10) 0.094(7) 0.103(8) 0.049(6) -0.050(7) -0.046(7)
C40 0.089(7) 0.171(12) 0.109(9) -0.079(9) 0.013(6) -0.005(8)
C91 0.068(4) 0.154(7) 0.068(4) -0.024(4) 0.010(3) -0.006(4)
C92 0.063(5) 0.151(11) 0.080(6) 0.000 0.025(4) 0.000
Ru1' 0.034(2) 0.0426(11) 0.0409(9) -0.0010(6) 0.0066(11) -0.0073(10)
C1' 0.049(8) 0.036(8) 0.055(9) 0.001(7) 0.004(7) -0.006(6)
C2' 0.063(9) 0.045(7) 0.057(9) 0.011(7) 0.009(7) 0.000(7)
C3' 0.075(10) 0.064(10) 0.068(10) 0.010(8) 0.000(8) -0.010(8)
C3A' 0.066(11) 0.066(11) 0.060(10) 0.019(8) -0.008(7) -0.015(8)
C4' 0.073(8) 0.098(9) 0.059(8) 0.014(7) -0.003(7) -0.034(8)
C4A' 0.048(9) 0.061(10) 0.048(9) -0.005(7) -0.010(7) -0.007(7)
C5' 0.055(9) 0.054(9) 0.049(8) 0.005(8) 0.011(7) -0.002(8)
C6' 0.047(7) 0.050(10) 0.041(7) 0.001(7) 0.005(6) -0.003(7)
C7' 0.050(11) 0.052(10) 0.052(11) -0.001(7) 0.012(8) -0.003(7)
C7A' 0.027(7) 0.029(6) 0.020(6) -0.017(5) 0.008(5) 0.001(5)
C7B' 0.053(15) 0.055(15) 0.049(16) -0.004(9) 0.005(9) 0.001(9)
C8' 0.044(10) 0.041(11) 0.056(11) -0.005(7) 0.005(7) 0.004(7)
C9' 0.053(11) 0.046(9) 0.068(11) -0.001(7) 0.004(7) 0.000(7)
C10' 0.044(9) 0.045(10) 0.057(9) 0.005(7) 0.007(6) -0.001(8)
C11' 0.057(10) 0.049(10) 0.064(11) 0.000(8) 0.002(7) 0.006(8)
C1A' 0.051(13) 0.047(13) 0.059(14) -0.003(8) 0.003(9) -0.003(8)
C1B' 0.06(2) 0.06(2) 0.056(19) -0.003(9) 0.008(10) -0.004(9)
C12' 0.061(17) 0.059(16) 0.059(17) 0.011(9) -0.002(9) -0.013(9)
C13' 0.052(16) 0.058(16) 0.057(17) -0.010(9) 0.010(9) 0.001(9)
C31' 0.070(10) 0.082(11) 0.069(10) -0.003(8) 0.007(8) -0.010(8)
C32' 0.061(9) 0.054(9) 0.056(9) 0.010(7) 0.000(7) -0.011(7)
C33' 0.052(8) 0.052(9) 0.062(9) 0.011(8) -0.005(7) -0.010(8)
C34' 0.070(11) 0.083(11) 0.078(11) 0.004(9) -0.003(9) -0.001(9)
C35' 0.072(9) 0.081(10) 0.040(7) 0.002(8) -0.014(7) -0.008(9)
C36' 0.16(2) 0.127(19) 0.15(2) -0.051(17) -0.015(17) -0.019(17)
C37' 0.117(16) 0.098(14) 0.107(15) 0.033(12) -0.017(13) -0.061(13)
C38' 0.063(11) 0.135(18) 0.114(16) -0.031(14) 0.013(11) -0.025(12)
C39' 0.130(19) 0.126(19) 0.15(2) 0.027(17) -0.010(16) -0.002(16)
C40' 0.15(2) 0.17(2) 0.12(2) -0.018(17) 0.012(17) 0.005(17)

loop_
_atom_type_symbol
_atom_type_description
_atom_type_scat_dispersion_real
_atom_type_scat_dispersion_imag
_atom_type_scat_source
C C 0.0181 0.0091 'International Tables Vol C Tables 4.2.6.8 and 6.1.1.4'
H H 0.0000 0.0000 'International Tables Vol C Tables 4.2.6.8 and 6.1.1.4'
F F 0.0727 0.0534 'International Tables Vol C Tables 4.2.6.8 and 6.1.1.4'
O O 0.0492 0.0322 'International Tables Vol C Tables 4.2.6.8 and 6.1.1.4'
P P 0.2955 0.4335 'International Tables Vol C Tables 4.2.6.8 and 6.1.1.4'
Ru Ru 0.0552 3.2960 'International Tables Vol C Tables 4.2.6.8 and 6.1.1.4'

loop_
_geom_angle_atom_site_label_1
_geom_angle_atom_site_label_2
_geom_angle_atom_site_label_3
_geom_angle
_geom_angle_site_symmetry_1
_geom_angle_site_symmetry_3
C2 Ru1 C3 38.8(5) . .
C2 Ru1 C12 79.9(6) . .
C3 Ru1 C12 67.5(6) . .
C2 Ru1 C1 38.7(5) . .
C3 Ru1 C1 69.9(6) . .
C12 Ru1 C1 67.2(6) . .
C2 Ru1 C11B 69.3(5) . .
C3 Ru1 C11B 82.4(6) . .
C12 Ru1 C11B 37.8(5) . .
C1 Ru1 C11B 37.6(5) . .
C2 Ru1 C3A 68.3(6) . .
C3 Ru1 C3A 37.3(5) . .
C12 Ru1 C3A 37.5(4) . .
C1 Ru1 C3A 81.1(6) . .
C11B Ru1 C3A 69.1(5) . .
C2 Ru1 C35 126.1(5) . .
C3 Ru1 C35 110.8(5) . .
C12 Ru1 C35 138.8(6) . .
C1 Ru1 C35 153.4(6) . .
C11B Ru1 C35 164.5(6) . .
C3A Ru1 C35 116.3(4) . .
C2 Ru1 C34 111.7(5) . .
C3 Ru1 C34 123.4(5) . .
C12 Ru1 C34 168.0(6) . .
C1 Ru1 C34 119.6(5) . .
C11B Ru1 C34 141.9(6) . .
C3A Ru1 C34 148.6(5) . .
C35 Ru1 C34 36.5(3) . .
C2 Ru1 C31 160.3(7) . .
C3 Ru1 C31 127.1(6) . .
C12 Ru1 C31 108.8(6) . .
C1 Ru1 C31 160.9(7) . .
C11B Ru1 C31 128.5(6) . .
C3A Ru1 C31 107.4(5) . .
C35 Ru1 C31 37.0(5) . .
C34 Ru1 C31 61.2(4) . .
C2 Ru1 C33 125.7(6) . .
C3 Ru1 C33 156.8(6) . .
C12 Ru1 C33 133.8(6) . .
C1 Ru1 C33 107.1(6) . .
C11B Ru1 C33 109.7(6) . .
C3A Ru1 C33 165.2(6) . .
C35 Ru1 C33 61.1(4) . .
C34 Ru1 C33 36.8(4) . .
C31 Ru1 C33 61.1(4) . .
C2 Ru1 C32 157.8(7) . .
C3 Ru1 C32 163.4(6) . .
C12 Ru1 C32 107.9(6) . .
C1 Ru1 C32 124.1(6) . .
C11B Ru1 C32 103.8(5) . .
C3A Ru1 C32 130.2(6) . .
C35 Ru1 C32 61.3(4) . .
C34 Ru1 C32 60.2(4) . .
C31 Ru1 C32 37.6(5) . .
C33 Ru1 C32 35.0(4) . .
F6 P1 F3 99.8(5) . .
F6 P1 F4 88.0(4) . .
F3 P1 F4 172.0(4) . .
F6 P1 F2 91.4(3) . .
F3 P1 F2 91.4(3) . .
F4 P1 F2 90.2(3) . .
F6 P1 F5 176.1(5) . .
F3 P1 F5 83.5(4) . .
F4 P1 F5 88.7(4) . .
F2 P1 F5 90.6(3) . .
F6 P1 F1 89.8(3) . .
F3 P1 F1 88.4(3) . .
F4 P1 F1 89.9(3) . .
F2 P1 F1 178.7(3) . .
F5 P1 F1 88.2(3) . .
C11B C1 C2 120.1(14) . .
C11B C1 Ru1 71.8(11) . .
C2 C1 Ru1 69.2(8) . .
C11B C1 H1 120.0 . .
C2 C1 H1 120.0 . .
Ru1 C1 H1 131.9 . .
C3 C2 C1 120.7(11) . .
C3 C2 Ru1 71.4(8) . .
C1 C2 Ru1 72.0(8) . .
C3 C2 H2 119.6 . .
C1 C2 H2 119.6 . .
Ru1 C2 H2 129.4 . .
C3A C3 C2 119.5(11) . .
C3A C3 Ru1 73.1(9) . .
C2 C3 Ru1 69.9(7) . .
C3A C3 H3 120.3 . .
C2 C3 H3 120.3 . .
Ru1 C3 H3 129.1 . .
C3 C3A C12 118.1(11) . .
C3 C3A C4 137.5(11) . .
C12 C3A C4 104.3(10) . .
C3 C3A Ru1 69.6(9) . .
C12 C3A Ru1 69.6(9) . .
C4 C3A Ru1 128.2(10) . .
C3A C4 C4A 107.0(10) . .
C3A C4 H4A 110.3 . .
C4A C4 H4A 110.3 . .
C3A C4 H4B 110.3 . .
C4A C4 H4B 110.3 . .
H4A C4 H4B 108.6 . .
C13 C4A C5 114.4(12) . .
C13 C4A C4 109.5(13) . .
C5 C4A C4 136.0(13) . .
C4A C5 C6 119.7(12) . .
C4A C5 H5 120.2 . .
C6 C5 H5 120.2 . .
C7 C6 C5 123.5(12) . .
C7 C6 H6 118.3 . .
C5 C6 H6 118.3 . .
C6 C7 C7A 117.5(11) . .
C6 C7 H7 121.2 . .
C7A C7 H7 121.2 . .
C13 C7A C7 114.9(10) . .
C13 C7A C7B 116.9(13) . .
C7 C7A C7B 128.2(13) . .
C7A C7B C11A 118.0(12) . .
C7A C7B C8 125.0(14) . .
C11A C7B C8 116.9(13) . .
C9 C8 C7B 122.6(13) . .
C9 C8 H8 118.7 . .
C7B C8 H8 118.7 . .
C8 C9 C10 121.7(12) . .
C8 C9 H9 119.1 . .
C10 C9 H9 119.1 . .
C11 C10 C9 118.9(13) . .
C11 C10 H10 120.5 . .
C9 C10 H10 120.5 . .
C10 C11 C11A 124.0(16) . .
C10 C11 H11 118.0 . .
C11A C11 H11 118.0 . .
C11B C11A C7B 124.9(14) . .
C11B C11A C11 119.4(16) . .
C7B C11A C11 115.4(14) . .
C12 C11B C1 116.7(12) . .
C12 C11B C11A 113.9(11) . .
C1 C11B C11A 129.3(14) . .
C12 C11B Ru1 69.9(9) . .
C1 C11B Ru1 70.6(10) . .
C11A C11B Ru1 127.4(15) . .
C3A C12 C11B 124.8(11) . .
C3A C12 C13 112.9(13) . .
C11B C12 C13 122.2(12) . .
C3A C12 Ru1 73.0(9) . .
C11B C12 Ru1 72.3(9) . .
C13 C12 Ru1 130.7(13) . .
C7A C13 C4A 129.8(12) . .
C7A C13 C12 123.9(12) . .
C4A C13 C12 106.1(15) . .
C35 C31 C32 105.7(9) . .
C35 C31 C36 127.7(17) . .
C32 C31 C36 126.5(17) . .
C35 C31 Ru1 70.3(5) . .
C32 C31 Ru1 72.3(6) . .
C36 C31 Ru1 124.5(8) . .
C33 C32 C31 108.7(10) . .
C33 C32 C37 124.0(17) . .
C31 C32 C37 127.2(18) . .
C33 C32 Ru1 72.2(6) . .
C31 C32 Ru1 70.2(6) . .
C37 C32 Ru1 125.3(7) . .
C32 C33 C34 108.5(10) . .
C32 C33 C38 129.7(16) . .
C34 C33 C38 121.8(15) . .
C32 C33 Ru1 72.8(6) . .
C34 C33 Ru1 70.5(5) . .
C38 C33 Ru1 124.6(7) . .
C35 C34 C33 108.2(9) . .
C35 C34 C39 125.3(13) . .
C33 C34 C39 126.4(13) . .
C35 C34 Ru1 70.8(5) . .
C33 C34 Ru1 72.7(6) . .
C39 C34 Ru1 125.1(7) . .
C34 C35 C31 108.9(9) . .
C34 C35 C40 127.4(14) . .
C31 C35 C40 123.5(13) . .
C34 C35 Ru1 72.7(5) . .
C31 C35 Ru1 72.8(5) . .
C40 C35 Ru1 124.7(7) . .
O91 C92 C91 115.9(8) . 2_656
O91 C92 C91 115.9(8) . .
C91 C92 C91 128.2(15) 2_656 .
C33' Ru1' C34' 43.7(7) . .
C33' Ru1' C32' 41.2(7) . .
C34' Ru1' C32' 70.1(9) . .
C33' Ru1' C35' 70.7(8) . .
C34' Ru1' C35' 40.8(7) . .
C32' Ru1' C35' 68.5(9) . .
C33' Ru1' C31' 71.6(9) . .
C34' Ru1' C31' 69.8(9) . .
C32' Ru1' C31' 42.5(7) . .
C35' Ru1' C31' 39.9(7) . .
C33' Ru1' C8' 114.5(11) . .
C34' Ru1' C8' 107.9(12) . .
C32' Ru1' C8' 147.7(12) . .
C35' Ru1' C8' 131.9(11) . .
C31' Ru1' C8' 169.2(11) . .
C33' Ru1' C11' 158.1(11) . .
C34' Ru1' C11' 156.1(12) . .
C32' Ru1' C11' 121.4(11) . .
C35' Ru1' C11' 120.0(11) . .
C31' Ru1' C11' 103.8(11) . .
C8' Ru1' C11' 73.9(12) . .
C33' Ru1' C9' 136.7(11) . .
C34' Ru1' C9' 106.3(10) . .
C32' Ru1' C9' 176.3(10) . .
C35' Ru1' C9' 108.2(11) . .
C31' Ru1' C9' 135.8(11) . .
C8' Ru1' C9' 33.7(7) . .
C11' Ru1' C9' 61.5(9) . .
C33' Ru1' C10' 167.8(11) . .
C34' Ru1' C10' 124.8(10) . .
C32' Ru1' C10' 147.0(11) . .
C35' Ru1' C10' 102.8(10) . .
C31' Ru1' C10' 110.4(10) . .
C8' Ru1' C10' 61.7(9) . .
C11' Ru1' C10' 34.1(7) . .
C9' Ru1' C10' 34.3(6) . .
C33' Ru1' C7B' 110.4(11) . .
C34' Ru1' C7B' 131.9(12) . .
C32' Ru1' C7B' 120.6(11) . .
C35' Ru1' C7B' 168.0(11) . .
C31' Ru1' C7B' 152.1(11) . .
C8' Ru1' C7B' 36.3(8) . .
C11' Ru1' C7B' 63.4(11) . .
C9' Ru1' C7B' 62.4(10) . .
C10' Ru1' C7B' 73.8(11) . .
C33' Ru1' C1A' 127.0(11) . .
C34' Ru1' C1A' 165.9(12) . .
C32' Ru1' C1A' 109.9(11) . .
C35' Ru1' C1A' 153.1(11) . .
C31' Ru1' C1A' 120.4(11) . .
C8' Ru1' C1A' 64.0(11) . .
C11' Ru1' C1A' 36.2(8) . .
C9' Ru1' C1A' 73.8(11) . .
C10' Ru1' C1A' 63.1(10) . .
C7B' Ru1' C1A' 35.2(8) . .
C1B' C1' C2' 123(2) . .
C1B' C1' H1' 118.4 . .
C2' C1' H1' 118.4 . .
C1' C2' C3' 119.4(19) . .
C1' C2' H2' 120.3 . .
C3' C2' H2' 120.3 . .
C3A' C3' C2' 118.6(19) . .
C3A' C3' H3' 120.7 . .
C2' C3' H3' 120.7 . .
C3' C3A' C12' 119.5(18) . .
C3' C3A' C4' 134.8(19) . .
C12' C3A' C4' 105.5(16) . .
C4A' C4' C3A' 106.2(15) . .
C4A' C4' H4'B 110.5 . .
C3A' C4' H4'B 110.5 . .
C4A' C4' H4'A 110.5 . .
C3A' C4' H4'A 110.5 . .
H4'B C4' H4'A 108.7 . .
C13' C4A' C5' 114.1(18) . .
C13' C4A' C4' 110.1(17) . .
C5' C4A' C4' 136(2) . .
C4A' C5' C6' 119.6(19) . .
C4A' C5' H5' 120.2 . .
C6' C5' H5' 120.2 . .
C7' C6' C5' 122(2) . .
C7' C6' H6' 118.8 . .
C5' C6' H6' 118.8 . .
C6' C7' C7A' 119(2) . .
C6' C7' H7' 120.5 . .
C7A' C7' H7' 120.5 . .
C13' C7A' C7' 114.1(17) . .
C13' C7A' C7B' 116.8(17) . .
C7' C7A' C7B' 129.0(18) . .
C7A' C7B' C8' 121(2) . .
C7A' C7B' C1A' 120(2) . .
C8' C7B' C1A' 117.6(19) . .
C7A' C7B' Ru1' 120(3) . .
C8' C7B' Ru1' 68(2) . .
C1A' C7B' Ru1' 73(2) . .
C9' C8' C7B' 122(2) . .
C9' C8' Ru1' 75(2) . .
C7B' C8' Ru1' 76(2) . .
C9' C8' H8' 119.0 . .
C7B' C8' H8' 119.0 . .
Ru1' C8' H8' 121.1 . .
C8' C9' C10' 122(2) . .
C8' C9' Ru1' 71(2) . .
C10' C9' Ru1' 73.4(17) . .
C8' C9' H9' 119.0 . .
C10' C9' H9' 119.0 . .
Ru1' C9' H9' 128.7 . .
C11' C10' C9' 119(2) . .
C11' C10' Ru1' 71(2) . .
C9' C10' Ru1' 72.3(17) . .
C11' C10' H10' 120.3 . .
C9' C10' H10' 120.3 . .
Ru1' C10' H10' 128.6 . .
C10' C11' C1A' 123(2) . .
C10' C11' Ru1' 75(2) . .
C1A' C11' Ru1' 76(2) . .
C10' C11' H11' 118.3 . .
C1A' C11' H11' 118.3 . .
Ru1' C11' H11' 121.7 . .
C1B' C1A' C7B' 122(2) . .
C1B' C1A' C11' 121(2) . .
C7B' C1A' C11' 115.0(19) . .
C1B' C1A' Ru1' 115(3) . .
C7B' C1A' Ru1' 71(2) . .
C11' C1A' Ru1' 68(2) . .
C1' C1B' C1A' 131(2) . .
C1' C1B' C12' 114(2) . .
C1A' C1B' C12' 114.0(19) . .
C3A' C12' C1B' 124.7(18) . .
C3A' C12' C13' 111.1(18) . .
C1B' C12' C13' 124(2) . .
C7A' C13' C4A' 130.6(19) . .
C7A' C13' C12' 122(2) . .
C4A' C13' C12' 107(2) . .
C35' C31' C32' 104.5(15) . .
C35' C31' C36' 125(3) . .
C32' C31' C36' 130(3) . .
C35' C31' Ru1' 69.8(12) . .
C32' C31' Ru1' 65.5(12) . .
C36' C31' Ru1' 134(2) . .
C33' C32' C31' 109.9(15) . .
C33' C32' C37' 126(3) . .
C31' C32' C37' 124(3) . .
C33' C32' Ru1' 65.9(13) . .
C31' C32' Ru1' 72.1(13) . .
C37' C32' Ru1' 125.0(17) . .
C32' C33' C34' 107.5(16) . .
C32' C33' C38' 131(2) . .
C34' C33' C38' 122(2) . .
C32' C33' Ru1' 72.9(13) . .
C34' C33' Ru1' 70.1(14) . .
C38' C33' Ru1' 125.5(17) . .
C35' C34' C33' 108.2(16) . .
C35' C34' C39' 125(3) . .
C33' C34' C39' 127(3) . .
C35' C34' Ru1' 74.1(13) . .
C33' C34' Ru1' 66.1(13) . .
C39' C34' Ru1' 123(2) . .
C34' C35' C31' 109.7(16) . .
C34' C35' C40' 127(3) . .
C31' C35' C40' 123(3) . .
C34' C35' Ru1' 65.1(13) . .
C31' C35' Ru1' 70.4(12) . .
C40' C35' Ru1' 131(2) . .
C31' C36' H36D 109.5 . .
C31' C36' H36E 109.5 . .
H36D C36' H36E 109.5 . .
C31' C36' H36F 109.5 . .
H36D C36' H36F 109.5 . .
H36E C36' H36F 109.5 . .
C32' C37' H37D 109.5 . .
C32' C37' H37E 109.5 . .
H37D C37' H37E 109.5 . .
C32' C37' H37F 109.5 . .
H37D C37' H37F 109.5 . .
H37E C37' H37F 109.5 . .
C33' C38' H38D 109.5 . .
C33' C38' H38E 109.5 . .
H38D C38' H38E 109.5 . .
C33' C38' H38F 109.5 . .
H38D C38' H38F 109.5 . .
H38E C38' H38F 109.5 . .
C34' C39' H39D 109.5 . .
C34' C39' H39E 109.5 . .
H39D C39' H39E 109.5 . .
C34' C39' H39F 109.5 . .
H39D C39' H39F 109.5 . .
H39E C39' H39F 109.5 . .
C35' C40' H40D 109.5 . .
C35' C40' H40E 109.5 . .
H40D C40' H40E 109.5 . .
C35' C40' H40F 109.5 . .
H40D C40' H40F 109.5 . .
H40E C40' H40F 109.5 . .

loop_
_geom_bond_atom_site_label_1
_geom_bond_atom_site_label_2
_geom_bond_distance
_geom_bond_site_symmetry_2
Ru1 C2 2.131(13) .
Ru1 C3 2.152(15) .
Ru1 C12 2.153(17) .
Ru1 C1 2.17(2) .
Ru1 C11B 2.183(19) .
Ru1 C3A 2.197(16) .
Ru1 C35 2.223(9) .
Ru1 C34 2.247(9) .
Ru1 C31 2.256(10) .
Ru1 C33 2.277(10) .
Ru1 C32 2.284(10) .
P1 F6 1.541(6) .
P1 F3 1.552(5) .
P1 F4 1.565(6) .
P1 F2 1.573(4) .
P1 F5 1.576(6) .
P1 F1 1.609(4) .
O91 C92 1.289(18) .
C1 C11B 1.404(16) .
C1 C2 1.426(18) .
C1 H1 0.9500 .
C2 C3 1.422(18) .
C2 H2 0.9500 .
C3 C3A 1.393(17) .
C3 H3 0.9500 .
C3A C12 1.397(15) .
C3A C4 1.474(12) .
C4 C4A 1.475(12) .
C4 H4A 0.9900 .
C4 H4B 0.9900 .
C4A C13 1.373(18) .
C4A C5 1.374(17) .
C5 C6 1.402(15) .
C5 H5 0.9500 .
C6 C7 1.386(18) .
C6 H6 0.9500 .
C7 C7A 1.424(18) .
C7 H7 0.9500 .
C7A C13 1.36(2) .
C7A C7B 1.449(16) .
C7B C11A 1.46(2) .
C7B C8 1.473(17) .
C8 C9 1.346(18) .
C8 H8 0.9500 .
C9 C10 1.391(17) .
C9 H9 0.9500 .
C10 C11 1.370(19) .
C10 H10 0.9500 .
C11 C11A 1.47(2) .
C11 H11 0.9500 .
C11A C11B 1.41(2) .
C11B C12 1.405(16) .
C12 C13 1.443(16) .
C31 C35 1.420(17) .
C31 C32 1.463(18) .
C31 C36 1.482(14) .
C32 C33 1.372(16) .
C32 C37 1.504(14) .
C33 C34 1.428(15) .
C33 C38 1.523(14) .
C34 C35 1.398(12) .
C34 C39 1.491(12) .
C35 C40 1.489(14) .
C36 H36A 0.9800 .
C36 H36B 0.9800 .
C36 H36C 0.9800 .
C37 H37A 0.9800 .
C37 H37B 0.9800 .
C37 H37C 0.9800 .
C38 H38A 0.9800 .
C38 H38B 0.9800 .
C38 H38C 0.9800 .
C39 H39A 0.9800 .
C39 H39B 0.9800 .
C39 H39C 0.9800 .
C40 H40A 0.9800 .
C40 H40B 0.9800 .
C40 H40C 0.9800 .
C91 C92 1.392(10) .
C91 H91A 0.9800 .
C91 H91B 0.9800 .
C91 H91C 0.9800 .
C92 C91 1.392(10) 2_656
Ru1' C33' 1.90(2) .
Ru1' C34' 1.95(3) .
Ru1' C32' 1.99(2) .
Ru1' C35' 2.07(2) .
Ru1' C31' 2.08(2) .
Ru1' C8' 2.30(5) .
Ru1' C11' 2.32(4) .
Ru1' C9' 2.35(3) .
Ru1' C10' 2.37(3) .
Ru1' C7B' 2.41(5) .
Ru1' C1A' 2.44(5) .
C1' C1B' 1.41(2) .
C1' C2' 1.41(2) .
C1' H1' 0.9500 .
C2' C3' 1.44(2) .
C2' H2' 0.9500 .
C3' C3A' 1.38(2) .
C3' H3' 0.9500 .
C3A' C12' 1.40(2) .
C3A' C4' 1.472(12) .
C4' C4A' 1.447(19) .
C4' H4'B 0.9900 .
C4' H4'A 0.9900 .
C4A' C13' 1.37(2) .
C4A' C5' 1.37(2) .
C5' C6' 1.41(2) .
C5' H5' 0.9500 .
C6' C7' 1.38(2) .
C6' H6' 0.9500 .
C7' C7A' 1.41(2) .
C7' H7' 0.9500 .
C7A' C13' 1.34(2) .
C7A' C7B' 1.46(2) .
C7B' C8' 1.47(2) .
C7B' C1A' 1.47(3) .
C8' C9' 1.35(2) .
C8' H8' 0.9500 .
C9' C10' 1.39(2) .
C9' H9' 0.9500 .
C10' C11' 1.37(2) .
C10' H10' 0.9500 .
C11' C1A' 1.48(3) .
C11' H11' 0.9500 .
C1A' C1B' 1.41(3) .
C1B' C12' 1.42(2) .
C12' C13' 1.44(2) .
C31' C35' 1.42(2) .
C31' C32' 1.48(2) .
C31' C36' 1.48(2) .
C32' C33' 1.37(2) .
C32' C37' 1.505(19) .
C33' C34' 1.44(2) .
C33' C38' 1.52(2) .
C34' C35' 1.41(2) .
C34' C39' 1.50(2) .
C35' C40' 1.52(2) .
C36' H36D 0.9800 .
C36' H36E 0.9800 .
C36' H36F 0.9800 .
C37' H37D 0.9800 .
C37' H37E 0.9800 .
C37' H37F 0.9800 .
C38' H38D 0.9800 .
C38' H38E 0.9800 .
C38' H38F 0.9800 .
C39' H39D 0.9800 .
C39' H39E 0.9800 .
C39' H39F 0.9800 .
C40' H40D 0.9800 .
C40' H40E 0.9800 .
C40' H40F 0.9800 .

loop_
_geom_torsion_atom_site_label_1
_geom_torsion_atom_site_label_2
_geom_torsion_atom_site_label_3
_geom_torsion_atom_site_label_4
_geom_torsion
C2 Ru1 C1 C11B 133.5(13)
C3 Ru1 C1 C11B 104.1(10)
C12 Ru1 C1 C11B 30.9(9)
C3A Ru1 C1 C11B 67.2(9)
C35 Ru1 C1 C11B -159.3(11)
C34 Ru1 C1 C11B -138.1(9)
C31 Ru1 C1 C11B -51(2)
C33 Ru1 C1 C11B -100.2(10)
C32 Ru1 C1 C11B -65.9(11)
C3 Ru1 C1 C2 -29.4(7)
C12 Ru1 C1 C2 -102.7(9)
C11B Ru1 C1 C2 -133.5(13)
C3A Ru1 C1 C2 -66.3(8)
C35 Ru1 C1 C2 67.2(15)
C34 Ru1 C1 C2 88.4(9)
C31 Ru1 C1 C2 175.5(15)
C33 Ru1 C1 C2 126.3(9)
C32 Ru1 C1 C2 160.6(8)
C11B C1 C2 C3 1.6(18)
Ru1 C1 C2 C3 54.3(8)
C11B C1 C2 Ru1 -52.7(15)
C12 Ru1 C2 C3 -66.5(7)
C1 Ru1 C2 C3 -132.6(10)
C11B Ru1 C2 C3 -104.3(8)
C3A Ru1 C2 C3 -29.4(7)
C35 Ru1 C2 C3 78.1(8)
C34 Ru1 C2 C3 116.7(8)
C31 Ru1 C2 C3 51.8(17)
C33 Ru1 C2 C3 155.9(8)
C3 Ru1 C2 C1 132.6(10)
C12 Ru1 C2 C1 66.0(8)
C11B Ru1 C2 C1 28.3(7)
C3A Ru1 C2 C1 103.2(8)
C35 Ru1 C2 C1 -149.3(8)
C34 Ru1 C2 C1 -110.7(8)
C31 Ru1 C2 C1 -175.6(15)
C33 Ru1 C2 C1 -71.6(9)
C32 Ru1 C2 C1 -46.9(15)
C1 C2 C3 C3A 1.1(15)
Ru1 C2 C3 C3A 55.7(12)
C1 C2 C3 Ru1 -54.6(9)
C2 Ru1 C3 C3A -131.3(10)
C12 Ru1 C3 C3A -29.0(7)
C1 Ru1 C3 C3A -101.9(8)
C11B Ru1 C3 C3A -65.2(8)
C35 Ru1 C3 C3A 106.5(8)
C34 Ru1 C3 C3A 145.2(7)
C31 Ru1 C3 C3A 68.2(9)
C33 Ru1 C3 C3A 171.3(10)
C32 Ru1 C3 C3A 48.0(19)
C12 Ru1 C3 C2 102.2(8)
C1 Ru1 C3 C2 29.4(6)
C11B Ru1 C3 C2 66.1(7)
C3A Ru1 C3 C2 131.3(10)
C35 Ru1 C3 C2 -122.2(7)
C34 Ru1 C3 C2 -83.5(8)
C31 Ru1 C3 C2 -160.6(8)
C33 Ru1 C3 C2 -57.4(14)
C2 C3 C3A C12 -3(2)
Ru1 C3 C3A C12 51.6(15)
C2 C3 C3A C4 -178.9(17)
Ru1 C3 C3A C4 -125(2)
C2 C3 C3A Ru1 -54.2(11)
C2 Ru1 C3A C3 30.4(7)
C12 Ru1 C3A C3 132.5(12)
C1 Ru1 C3A C3 68.5(8)
C11B Ru1 C3A C3 105.6(9)
C35 Ru1 C3A C3 -90.3(8)
C34 Ru1 C3A C3 -66.0(12)
C31 Ru1 C3A C3 -129.1(9)
C33 Ru1 C3A C3 -166.5(17)
C32 Ru1 C3A C3 -163.8(8)
C2 Ru1 C3A C12 -102.0(10)
C3 Ru1 C3A C12 -132.5(13)
C1 Ru1 C3A C12 -64.0(10)
C11B Ru1 C3A C12 -26.9(9)
C35 Ru1 C3A C12 137.3(9)
C34 Ru1 C3A C12 161.5(9)
C31 Ru1 C3A C12 98.4(10)
C33 Ru1 C3A C12 61(2)
C32 Ru1 C3A C12 63.7(11)
C2 Ru1 C3A C4 165.5(12)
C3 Ru1 C3A C4 135.1(14)
C12 Ru1 C3A C4 -92.5(14)
C1 Ru1 C3A C4 -156.4(11)
C11B Ru1 C3A C4 -119.3(11)
C35 Ru1 C3A C4 44.8(12)
C34 Ru1 C3A C4 69.0(14)
C31 Ru1 C3A C4 6.0(12)
C33 Ru1 C3A C4 -31(2)
C32 Ru1 C3A C4 -28.7(13)
C3 C3A C4 C4A 176.6(19)
C12 C3A C4 C4A 0.0(17)
Ru1 C3A C4 C4A 75.0(13)
C3A C4 C4A C13 1.9(17)
C3A C4 C4A C5 177.2(16)
C13 C4A C5 C6 -1.2(15)
C4 C4A C5 C6 -176.4(16)
C4A C5 C6 C7 -1.5(16)
C5 C6 C7 C7A 1(3)
C6 C7 C7A C13 2(3)
C6 C7 C7A C7B -177(2)
C13 C7A C7B C11A 1(3)
C7 C7A C7B C11A 180(3)
C13 C7A C7B C8 -177(2)
C7 C7A C7B C8 2(4)
C7A C7B C8 C9 -178(2)
C11A C7B C8 C9 4(3)
C7B C8 C9 C10 -1.5(18)
C8 C9 C10 C11 1.6(17)
C9 C10 C11 C11A -5(3)
C7A C7B C11A C11B 2(4)
C8 C7B C11A C11B -179.4(19)
C7A C7B C11A C11 175(2)
C8 C7B C11A C11 -7(3)
C10 C11 C11A C11B -180(2)
C10 C11 C11A C7B 7(3)
C2 C1 C11B C12 -3(3)
Ru1 C1 C11B C12 -54.2(16)
C2 C1 C11B C11A 174(2)
Ru1 C1 C11B C11A 123(2)
C2 C1 C11B Ru1 51.5(13)
C7B C11A C11B C12 -5(3)
C11 C11A C11B C12 -177.4(19)
C7B C11A C11B C1 178(2)
C11 C11A C11B C1 5(3)
C7B C11A C11B Ru1 -87(2)
C11 C11A C11B Ru1 100(2)
C2 Ru1 C11B C12 100.5(10)
C3 Ru1 C11B C12 62.8(10)
C1 Ru1 C11B C12 129.5(14)
C3A Ru1 C11B C12 26.6(9)
C35 Ru1 C11B C12 -87(2)
C34 Ru1 C11B C12 -160.4(9)
C31 Ru1 C11B C12 -69.5(11)
C33 Ru1 C11B C12 -137.7(9)
C32 Ru1 C11B C12 -101.5(10)
C2 Ru1 C11B C1 -29.0(9)
C3 Ru1 C11B C1 -66.8(10)
C12 Ru1 C11B C1 -129.5(14)
C3A Ru1 C11B C1 -102.9(10)
C35 Ru1 C11B C1 143.7(18)
C34 Ru1 C11B C1 70.1(13)
C31 Ru1 C11B C1 161.0(9)
C33 Ru1 C11B C1 92.8(10)
C32 Ru1 C11B C1 128.9(10)
C2 Ru1 C11B C11A -154.2(14)
C3 Ru1 C11B C11A 168.1(14)
C12 Ru1 C11B C11A 105.3(15)
C1 Ru1 C11B C11A -125.2(17)
C3A Ru1 C11B C11A 131.9(14)
C35 Ru1 C11B C11A 19(3)
C34 Ru1 C11B C11A -55.1(15)
C31 Ru1 C11B C11A 35.8(16)
C33 Ru1 C11B C11A -32.4(14)
C32 Ru1 C11B C11A 3.8(14)
C3 C3A C12 C11B 1(3)
C4 C3A C12 C11B 178.9(18)
Ru1 C3A C12 C11B 53.0(18)
C3 C3A C12 C13 -179.2(15)
C4 C3A C12 C13 -1.8(19)
Ru1 C3A C12 C13 -127.6(15)
C3 C3A C12 Ru1 -51.6(14)
C4 C3A C12 Ru1 125.8(11)
C1 C11B C12 C3A 1(3)
C11A C11B C12 C3A -176.4(19)
Ru1 C11B C12 C3A -53.4(17)
C1 C11B C12 C13 -178.1(18)
C11A C11B C12 C13 4(3)
Ru1 C11B C12 C13 127.4(17)
C1 C11B C12 Ru1 54.6(16)
C11A C11B C12 Ru1 -123.0(17)
C2 Ru1 C12 C3A 67.4(9)
C3 Ru1 C12 C3A 29.0(8)
C1 Ru1 C12 C3A 105.7(10)
C11B Ru1 C12 C3A 136.5(14)
C35 Ru1 C12 C3A -67.4(12)
C34 Ru1 C12 C3A -127(2)
C31 Ru1 C12 C3A -94.3(10)
C33 Ru1 C12 C3A -162.0(8)
C32 Ru1 C12 C3A -134.0(10)
C2 Ru1 C12 C11B -69.1(9)
C3 Ru1 C12 C11B -107.5(10)
C1 Ru1 C12 C11B -30.7(9)
C3A Ru1 C12 C11B -136.5(14)
C35 Ru1 C12 C11B 156.1(9)
C34 Ru1 C12 C11B 96(3)
C31 Ru1 C12 C11B 129.2(10)
C33 Ru1 C12 C11B 61.6(12)
C32 Ru1 C12 C11B 89.5(10)
C2 Ru1 C12 C13 173.3(14)
C3 Ru1 C12 C13 134.9(15)
C1 Ru1 C12 C13 -148.4(15)
C11B Ru1 C12 C13 -117.6(17)
C3A Ru1 C12 C13 105.9(17)
C35 Ru1 C12 C13 38.5(17)
C34 Ru1 C12 C13 -21(3)
C31 Ru1 C12 C13 11.6(15)
C33 Ru1 C12 C13 -56.1(16)
C32 Ru1 C12 C13 -28.1(15)
C7 C7A C13 C4A -6(3)
C7B C7A C13 C4A 174(3)
C7 C7A C13 C12 180(2)
C7B C7A C13 C12 -1(2)
C5 C4A C13 C7A 5(2)
C4 C4A C13 C7A -178.4(16)
C5 C4A C13 C12 -179.3(15)
C4 C4A C13 C12 -2.9(18)
C3A C12 C13 C7A 179(2)
C11B C12 C13 C7A -1.7(19)
Ru1 C12 C13 C7A 92.1(16)
C3A C12 C13 C4A 3(2)
C11B C12 C13 C4A -178(2)
Ru1 C12 C13 C4A -83.8(18)
C2 Ru1 C31 C35 36.5(18)
C3 Ru1 C31 C35 74.6(9)
C12 Ru1 C31 C35 150.2(7)
C1 Ru1 C31 C35 -135.1(17)
C11B Ru1 C31 C35 -172.4(8)
C3A Ru1 C31 C35 110.8(7)
C34 Ru1 C31 C35 -37.2(6)
C33 Ru1 C31 C35 -79.4(7)
C32 Ru1 C31 C35 -114.7(9)
C2 Ru1 C31 C32 151.2(16)
C3 Ru1 C31 C32 -170.7(8)
C12 Ru1 C31 C32 -95.1(8)
C1 Ru1 C31 C32 -20(2)
C11B Ru1 C31 C32 -57.7(10)
C3A Ru1 C31 C32 -134.5(8)
C35 Ru1 C31 C32 114.7(9)
C34 Ru1 C31 C32 77.5(7)
C33 Ru1 C31 C32 35.3(6)
C2 Ru1 C31 C36 -86(2)
C3 Ru1 C31 C36 -48.2(19)
C12 Ru1 C31 C36 27.5(18)
C1 Ru1 C31 C36 102(2)
C11B Ru1 C31 C36 64.8(19)
C3A Ru1 C31 C36 -12.0(18)
C35 Ru1 C31 C36 -123(2)
C34 Ru1 C31 C36 -160.0(19)
C33 Ru1 C31 C36 158(2)
C32 Ru1 C31 C36 123(2)
C35 C31 C32 C33 0.4(11)
C36 C31 C32 C33 177.5(10)
Ru1 C31 C32 C33 -62.3(7)
C35 C31 C32 C37 -177.4(10)
C36 C31 C32 C37 -0.3(17)
Ru1 C31 C32 C37 119.9(11)
C35 C31 C32 Ru1 62.7(7)
C36 C31 C32 Ru1 -120.2(11)
C2 Ru1 C32 C33 -36.2(15)
C3 Ru1 C32 C33 145.0(18)
C12 Ru1 C32 C33 -143.9(8)
C1 Ru1 C32 C33 -69.7(9)
C11B Ru1 C32 C33 -104.7(8)
C3A Ru1 C32 C33 -178.8(7)
C35 Ru1 C32 C33 79.7(7)
C34 Ru1 C32 C33 37.7(6)
C31 Ru1 C32 C33 118.3(9)
C2 Ru1 C32 C31 -154.4(13)
C3 Ru1 C32 C31 27(2)
C12 Ru1 C32 C31 97.9(8)
C1 Ru1 C32 C31 172.1(8)
C11B Ru1 C32 C31 137.0(8)
C3A Ru1 C32 C31 62.9(9)
C35 Ru1 C32 C31 -38.5(6)
C34 Ru1 C32 C31 -80.5(7)
C33 Ru1 C32 C31 -118.3(9)
C2 Ru1 C32 C37 83(2)
C3 Ru1 C32 C37 -95(2)
C12 Ru1 C32 C37 -24.3(18)
C1 Ru1 C32 C37 49.9(19)
C11B Ru1 C32 C37 14.8(18)
C3A Ru1 C32 C37 -59.3(19)
C35 Ru1 C32 C37 -161(2)
C34 Ru1 C32 C37 157(2)
C31 Ru1 C32 C37 -122(2)
C33 Ru1 C32 C37 120(2)
C31 C32 C33 C34 -0.8(11)
C37 C32 C33 C34 177.1(9)
Ru1 C32 C33 C34 -61.8(6)
C31 C32 C33 C38 -178.0(10)
C37 C32 C33 C38 -0.1(17)
Ru1 C32 C33 C38 121.0(11)
C31 C32 C33 Ru1 61.0(7)
C37 C32 C33 Ru1 -121.1(10)
C2 Ru1 C33 C32 164.1(8)
C3 Ru1 C33 C32 -155.4(13)
C12 Ru1 C33 C32 51.1(10)
C1 Ru1 C33 C32 125.7(8)
C11B Ru1 C33 C32 86.0(8)
C3A Ru1 C33 C32 4(2)
C35 Ru1 C33 C32 -80.3(8)
C34 Ru1 C33 C32 -117.5(9)
C31 Ru1 C33 C32 -37.9(7)
C2 Ru1 C33 C34 -78.4(8)
C3 Ru1 C33 C34 -37.9(15)
C12 Ru1 C33 C34 168.6(8)
C1 Ru1 C33 C34 -116.8(7)
C11B Ru1 C33 C34 -156.5(7)
C3A Ru1 C33 C34 121.1(19)
C35 Ru1 C33 C34 37.2(6)
C31 Ru1 C33 C34 79.7(7)
C32 Ru1 C33 C34 117.5(9)
C2 Ru1 C33 C38 37.4(17)
C3 Ru1 C33 C38 77.9(19)
C12 Ru1 C33 C38 -75.6(17)
C1 Ru1 C33 C38 -1.0(16)
C11B Ru1 C33 C38 -40.7(16)
C3A Ru1 C33 C38 -123(2)
C35 Ru1 C33 C38 153.0(17)
C34 Ru1 C33 C38 115.8(19)
C31 Ru1 C33 C38 -164.6(18)
C32 Ru1 C33 C38 -126.7(19)
C32 C33 C34 C35 0.9(11)
C38 C33 C34 C35 178.4(9)
Ru1 C33 C34 C35 -62.4(6)
C32 C33 C34 C39 -175.4(9)
C38 C33 C34 C39 2.0(15)
Ru1 C33 C34 C39 121.3(10)
C32 C33 C34 Ru1 63.3(7)
C38 C33 C34 Ru1 -119.3(9)
C2 Ru1 C34 C35 -121.9(8)
C3 Ru1 C34 C35 -79.8(8)
C12 Ru1 C34 C35 74(3)
C1 Ru1 C34 C35 -164.2(8)
C11B Ru1 C34 C35 154.5(9)
C3A Ru1 C34 C35 -38.3(12)
C31 Ru1 C34 C35 37.7(7)
C33 Ru1 C34 C35 117.0(9)
C32 Ru1 C34 C35 81.1(8)
C2 Ru1 C34 C33 121.1(8)
C3 Ru1 C34 C33 163.2(8)
C12 Ru1 C34 C33 -43(3)
C1 Ru1 C34 C33 78.8(8)
C11B Ru1 C34 C33 37.5(10)
C3A Ru1 C34 C33 -155.2(10)
C35 Ru1 C34 C33 -117.0(9)
C31 Ru1 C34 C33 -79.3(8)
C32 Ru1 C34 C33 -35.9(6)
C2 Ru1 C34 C39 -1.6(14)
C3 Ru1 C34 C39 40.4(14)
C12 Ru1 C34 C39 -166(2)
C1 Ru1 C34 C39 -43.9(14)
C11B Ru1 C34 C39 -85.3(15)
C3A Ru1 C34 C39 82.0(15)
C35 Ru1 C34 C39 120.3(16)
C31 Ru1 C34 C39 158.0(15)
C33 Ru1 C34 C39 -122.8(16)
C32 Ru1 C34 C39 -158.7(15)
C33 C34 C35 C31 -0.6(10)
C39 C34 C35 C31 175.8(9)
Ru1 C34 C35 C31 -64.2(7)
C33 C34 C35 C40 -175.6(9)
C39 C34 C35 C40 0.8(16)
Ru1 C34 C35 C40 120.8(10)
C33 C34 C35 Ru1 63.6(6)
C39 C34 C35 Ru1 -120.0(10)
C32 C31 C35 C34 0.1(11)
C36 C31 C35 C34 -176.9(10)
Ru1 C31 C35 C34 64.2(7)
C32 C31 C35 C40 175.3(9)
C36 C31 C35 C40 -1.8(17)
Ru1 C31 C35 C40 -120.6(9)
C32 C31 C35 Ru1 -64.1(7)
C36 C31 C35 Ru1 118.9(11)
C2 Ru1 C35 C34 77.5(8)
C3 Ru1 C35 C34 118.4(8)
C12 Ru1 C35 C34 -162.3(9)
C1 Ru1 C35 C34 32.0(15)
C11B Ru1 C35 C34 -94(2)
C3A Ru1 C35 C34 158.9(7)
C31 Ru1 C35 C34 -116.9(9)
C33 Ru1 C35 C34 -37.5(6)
C32 Ru1 C35 C34 -77.7(7)
C2 Ru1 C35 C31 -165.6(9)
C3 Ru1 C35 C31 -124.7(8)
C12 Ru1 C35 C31 -45.5(11)
C1 Ru1 C35 C31 148.8(13)
C11B Ru1 C35 C31 23(2)
C3A Ru1 C35 C31 -84.2(9)
C34 Ru1 C35 C31 116.9(9)
C33 Ru1 C35 C31 79.3(8)
C32 Ru1 C35 C31 39.2(7)
C2 Ru1 C35 C40 -46.4(15)
C3 Ru1 C35 C40 -5.5(15)
C12 Ru1 C35 C40 73.8(16)
C1 Ru1 C35 C40 -91.9(17)
C11B Ru1 C35 C40 142.0(19)
C3A Ru1 C35 C40 35.0(15)
C34 Ru1 C35 C40 -123.9(17)
C31 Ru1 C35 C40 119.2(16)
C33 Ru1 C35 C40 -161.4(16)
C32 Ru1 C35 C40 158.4(16)
C1B' C1' C2' C3' 6(5)
C1' C2' C3' C3A' -6(4)
C2' C3' C3A' C12' 6(6)
C2' C3' C3A' C4' 180(3)
C3' C3A' C4' C4A' -179(4)
C12' C3A' C4' C4A' -4(4)
C3A' C4' C4A' C13' 7(4)
C3A' C4' C4A' C5' -178(3)
C13' C4A' C5' C6' -3(4)
C4' C4A' C5' C6' -178(3)
C4A' C5' C6' C7' 0(4)
C5' C6' C7' C7A' 1(6)
C6' C7' C7A' C13' 1(7)
C6' C7' C7A' C7B' 179(4)
C13' C7A' C7B' C8' -170(5)
C7' C7A' C7B' C8' 12(7)
C13' C7A' C7B' C1A' -2(7)
C7' C7A' C7B' C1A' -180(4)
C13' C7A' C7B' Ru1' -89(4)
C7' C7A' C7B' Ru1' 93(4)
C33' Ru1' C7B' C7A' -10(2)
C34' Ru1' C7B' C7A' -56(2)
C32' Ru1' C7B' C7A' 34(2)
C35' Ru1' C7B' C7A' -103(6)
C31' Ru1' C7B' C7A' 79(3)
C8' Ru1' C7B' C7A' -114(3)
C11' Ru1' C7B' C7A' 147(2)
C9' Ru1' C7B' C7A' -143(2)
C10' Ru1' C7B' C7A' -178.1(19)
C1A' Ru1' C7B' C7A' 116(3)
C33' Ru1' C7B' C8' 103.9(19)
C34' Ru1' C7B' C8' 59(2)
C32' Ru1' C7B' C8' 148.5(19)
C35' Ru1' C7B' C8' 11(6)
C31' Ru1' C7B' C8' -167(2)
C11' Ru1' C7B' C8' -99.1(19)
C9' Ru1' C7B' C8' -29.0(15)
C10' Ru1' C7B' C8' -64.0(17)
C1A' Ru1' C7B' C8' -130(3)
C33' Ru1' C7B' C1A' -125.9(19)
C34' Ru1' C7B' C1A' -171.3(18)
C32' Ru1' C7B' C1A' -81(2)
C35' Ru1' C7B' C1A' 141(5)
C31' Ru1' C7B' C1A' -37(3)
C8' Ru1' C7B' C1A' 130(3)
C11' Ru1' C7B' C1A' 31.1(16)
C9' Ru1' C7B' C1A' 101(2)
C10' Ru1' C7B' C1A' 66.2(18)
C7A' C7B' C8' C9' 175(4)
C1A' C7B' C8' C9' 6(7)
Ru1' C7B' C8' C9' 62(4)
C7A' C7B' C8' Ru1' 113(4)
C1A' C7B' C8' Ru1' -56(4)
C33' Ru1' C8' C9' 139.3(17)
C34' Ru1' C8' C9' 92.7(18)
C32' Ru1' C8' C9' 173.7(19)
C35' Ru1' C8' C9' 54(2)
C31' Ru1' C8' C9' 17(7)
C11' Ru1' C8' C9' -62.4(16)
C10' Ru1' C8' C9' -27.8(14)
C7B' Ru1' C8' C9' -129(3)
C1A' Ru1' C8' C9' -99.8(18)
C33' Ru1' C8' C7B' -92(2)
C34' Ru1' C8' C7B' -138.1(19)
C32' Ru1' C8' C7B' -57(3)
C35' Ru1' C8' C7B' -177.0(18)
C31' Ru1' C8' C7B' 146(6)
C11' Ru1' C8' C7B' 66.8(17)
C9' Ru1' C8' C7B' 129(3)
C10' Ru1' C8' C7B' 101.4(19)
C1A' Ru1' C8' C7B' 29.4(16)
C7B' C8' C9' C10' -7(5)
Ru1' C8' C9' C10' 55(3)
C7B' C8' C9' Ru1' -62(4)
C33' Ru1' C9' C8' -60(2)
C34' Ru1' C9' C8' -98.0(19)
C35' Ru1' C9' C8' -140.8(18)
C31' Ru1' C9' C8' -175.5(19)
C11' Ru1' C9' C8' 104.3(18)
C10' Ru1' C9' C8' 133(2)
C7B' Ru1' C9' C8' 31.2(15)
C1A' Ru1' C9' C8' 67.3(17)
C33' Ru1' C9' C10' 166.9(16)
C34' Ru1' C9' C10' 128.8(17)
C35' Ru1' C9' C10' 86.1(17)
C31' Ru1' C9' C10' 51(2)
C8' Ru1' C9' C10' -133(2)
C11' Ru1' C9' C10' -28.9(14)
C7B' Ru1' C9' C10' -102.0(17)
C1A' Ru1' C9' C10' -65.9(15)
C8' C9' C10' C11' 1(5)
Ru1' C9' C10' C11' 55(3)
C8' C9' C10' Ru1' -54(3)
C33' Ru1' C10' C11' -178(4)
C34' Ru1' C10' C11' 163.5(18)
C32' Ru1' C10' C11' 55(2)
C35' Ru1' C10' C11' 125.5(18)
C31' Ru1' C10' C11' 84.6(19)
C8' Ru1' C10' C11' -103.5(19)
C9' Ru1' C10' C11' -131(2)
C7B' Ru1' C10' C11' -66.3(17)
C1A' Ru1' C10' C11' -30.1(16)
C33' Ru1' C10' C9' -47(5)
C34' Ru1' C10' C9' -66(2)
C32' Ru1' C10' C9' -173.7(19)
C35' Ru1' C10' C9' -103.6(18)
C31' Ru1' C10' C9' -144.6(17)
C8' Ru1' C10' C9' 27.4(14)
C11' Ru1' C10' C9' 131(2)
C7B' Ru1' C10' C9' 64.5(15)
C1A' Ru1' C10' C9' 100.8(17)
C9' C10' C11' C1A' 6(6)
Ru1' C10' C11' C1A' 62(4)
C9' C10' C11' Ru1' -56(3)
C33' Ru1' C11' C10' 179(2)
C34' Ru1' C11' C10' -35(4)
C32' Ru1' C11' C10' -148.3(16)
C35' Ru1' C11' C10' -66(2)
C31' Ru1' C11' C10' -106.1(18)
C8' Ru1' C11' C10' 63.0(16)
C9' Ru1' C11' C10' 29.0(14)
C7B' Ru1' C11' C10' 100.5(18)
C1A' Ru1' C11' C10' 131(3)
C33' Ru1' C11' C1A' 48(4)
C34' Ru1' C11' C1A' -166(3)
C32' Ru1' C11' C1A' 81(2)
C35' Ru1' C11' C1A' 162.7(18)
C31' Ru1' C11' C1A' 123.1(18)
C8' Ru1' C11' C1A' -67.8(17)
C9' Ru1' C11' C1A' -101.8(19)
C10' Ru1' C11' C1A' -131(3)
C7B' Ru1' C11' C1A' -30.3(16)
C7A' C7B' C1A' C1B' -7(7)
C8' C7B' C1A' C1B' 162(5)
Ru1' C7B' C1A' C1B' 109(4)
C7A' C7B' C1A' C11' -168(4)
C8' C7B' C1A' C11' 0(6)
Ru1' C7B' C1A' C11' -53(4)
C7A' C7B' C1A' Ru1' -115(4)
C8' C7B' C1A' Ru1' 53(4)
C10' C11' C1A' C1B' -168(4)
Ru1' C11' C1A' C1B' -107(4)
C10' C11' C1A' C7B' -6(6)
Ru1' C11' C1A' C7B' 55(4)
C10' C11' C1A' Ru1' -61(4)
C33' Ru1' C1A' C1B' -45(2)
C34' Ru1' C1A' C1B' -89(5)
C32' Ru1' C1A' C1B' -2(2)
C35' Ru1' C1A' C1B' 80(3)
C31' Ru1' C1A' C1B' 44(2)
C8' Ru1' C1A' C1B' -147(2)
C11' Ru1' C1A' C1B' 115(3)
C9' Ru1' C1A' C1B' 178(2)
C10' Ru1' C1A' C1B' 143(2)
C7B' Ru1' C1A' C1B' -117(3)
C33' Ru1' C1A' C7B' 72(2)
C34' Ru1' C1A' C7B' 28(5)
C32' Ru1' C1A' C7B' 115.2(19)
C35' Ru1' C1A' C7B' -163(2)
C31' Ru1' C1A' C7B' 161.0(18)
C8' Ru1' C1A' C7B' -30.2(17)
C11' Ru1' C1A' C7B' -128(3)
C9' Ru1' C1A' C7B' -64.9(18)
C10' Ru1' C1A' C7B' -100.1(19)
C33' Ru1' C1A' C11' -159.6(17)
C34' Ru1' C1A' C11' 156(4)
C32' Ru1' C1A' C11' -116.3(19)
C35' Ru1' C1A' C11' -35(3)
C31' Ru1' C1A' C11' -71(2)
C8' Ru1' C1A' C11' 98.3(19)
C9' Ru1' C1A' C11' 63.6(17)
C10' Ru1' C1A' C11' 28.4(15)
C7B' Ru1' C1A' C11' 128(3)
C2' C1' C1B' C1A' -175(5)
C2' C1' C1B' C12' -5(6)
C7B' C1A' C1B' C1' 179(6)
C11' C1A' C1B' C1' -20(8)
Ru1' C1A' C1B' C1' -98(6)
C7B' C1A' C1B' C12' 10(5)
C11' C1A' C1B' C12' 170(5)
Ru1' C1A' C1B' C12' 93(4)
C3' C3A' C12' C1B' -5(8)
C4' C3A' C12' C1B' 180(4)
C3' C3A' C12' C13' 176(5)
C4' C3A' C12' C13' 0(7)
C1' C1B' C12' C3A' 4(7)
C1A' C1B' C12' C3A' 176(7)
C1' C1B' C12' C13' -177(7)
C1A' C1B' C12' C13' -5(6)
C7' C7A' C13' C4A' -5(9)
C7B' C7A' C13' C4A' 177(6)
C7' C7A' C13' C12' -175(6)
C7B' C7A' C13' C12' 7(8)
C5' C4A' C13' C7A' 6(8)
C4' C4A' C13' C7A' -178(6)
C5' C4A' C13' C12' 177(4)
C4' C4A' C13' C12' -7(6)
C3A' C12' C13' C7A' 176(6)
C1B' C12' C13' C7A' -3(9)
C3A' C12' C13' C4A' 4(7)
C1B' C12' C13' C4A' -175(5)
C33' Ru1' C31' C35' -81.6(13)
C34' Ru1' C31' C35' -35.2(12)
C32' Ru1' C31' C35' -117.5(18)
C8' Ru1' C31' C35' 44(7)
C11' Ru1' C31' C35' 120.7(14)
C9' Ru1' C31' C35' 57.7(19)
C10' Ru1' C31' C35' 85.6(14)
C7B' Ru1' C31' C35' 179(2)
C1A' Ru1' C31' C35' 155.7(15)
C33' Ru1' C31' C32' 35.9(11)
C34' Ru1' C31' C32' 82.3(13)
C35' Ru1' C31' C32' 117.5(18)
C8' Ru1' C31' C32' 162(6)
C11' Ru1' C31' C32' -121.8(14)
C9' Ru1' C31' C32' 175.2(15)
C10' Ru1' C31' C32' -156.9(13)
C7B' Ru1' C31' C32' -63(3)
C1A' Ru1' C31' C32' -86.8(16)
C33' Ru1' C31' C36' 159(4)
C34' Ru1' C31' C36' -154(4)
C32' Ru1' C31' C36' 123(4)
C35' Ru1' C31' C36' -119(4)
C8' Ru1' C31' C36' -75(7)
C11' Ru1' C31' C36' 2(3)
C9' Ru1' C31' C36' -61(4)
C10' Ru1' C31' C36' -34(3)
C7B' Ru1' C31' C36' 60(4)
C1A' Ru1' C31' C36' 37(4)
C35' C31' C32' C33' 4(3)
C36' C31' C32' C33' 178(3)
Ru1' C31' C32' C33' -55.0(18)
C35' C31' C32' C37' 180(2)
C36' C31' C32' C37' -7(4)
Ru1' C31' C32' C37' 121(2)
C35' C31' C32' Ru1' 59.3(17)
C36' C31' C32' Ru1' -127(3)
C34' Ru1' C32' C33' 41.1(12)
C35' Ru1' C32' C33' 84.8(13)
C31' Ru1' C32' C33' 122.5(17)
C8' Ru1' C32' C33' -51(2)
C11' Ru1' C32' C33' -162.2(15)
C10' Ru1' C32' C33' 165.0(18)
C7B' Ru1' C32' C33' -86.5(16)
C1A' Ru1' C32' C33' -123.9(14)
C33' Ru1' C32' C31' -122.5(17)
C34' Ru1' C32' C31' -81.4(13)
C35' Ru1' C32' C31' -37.7(11)
C8' Ru1' C32' C31' -174(2)
C11' Ru1' C32' C31' 75.3(16)
C10' Ru1' C32' C31' 43(2)
C7B' Ru1' C32' C31' 151.0(14)
C1A' Ru1' C32' C31' 113.6(14)
C33' Ru1' C32' C37' 118(3)
C34' Ru1' C32' C37' 159(3)
C35' Ru1' C32' C37' -157(3)
C31' Ru1' C32' C37' -119(3)
C8' Ru1' C32' C37' 67(4)
C11' Ru1' C32' C37' -44(3)
C10' Ru1' C32' C37' -77(3)
C7B' Ru1' C32' C37' 32(3)
C1A' Ru1' C32' C37' -6(3)
C31' C32' C33' C34' -3(3)
C37' C32' C33' C34' -179(2)
Ru1' C32' C33' C34' -62.0(18)
C31' C32' C33' C38' -179(2)
C37' C32' C33' C38' 6(4)
Ru1' C32' C33' C38' 122(3)
C31' C32' C33' Ru1' 58.6(18)
C37' C32' C33' Ru1' -117(2)
C34' Ru1' C33' C32' -116.5(18)
C35' Ru1' C33' C32' -79.1(13)
C31' Ru1' C33' C32' -36.9(11)
C8' Ru1' C33' C32' 152.7(14)
C11' Ru1' C33' C32' 44(3)
C9' Ru1' C33' C32' -175.4(16)
C10' Ru1' C33' C32' -138(5)
C7B' Ru1' C33' C32' 113.6(14)
C1A' Ru1' C33' C32' 77.7(16)
C32' Ru1' C33' C34' 116.5(18)
C35' Ru1' C33' C34' 37.4(12)
C31' Ru1' C33' C34' 79.6(14)
C8' Ru1' C33' C34' -90.8(16)
C11' Ru1' C33' C34' 161(3)
C9' Ru1' C33' C34' -59(2)
C10' Ru1' C33' C34' -22(5)
C7B' Ru1' C33' C34' -129.9(15)
C1A' Ru1' C33' C34' -165.8(16)
C34' Ru1' C33' C38' 115(3)
C32' Ru1' C33' C38' -128(3)
C35' Ru1' C33' C38' 153(3)
C31' Ru1' C33' C38' -165(3)
C8' Ru1' C33' C38' 25(3)
C11' Ru1' C33' C38' -84(4)
C9' Ru1' C33' C38' 57(3)
C10' Ru1' C33' C38' 94(5)
C7B' Ru1' C33' C38' -14(3)
C1A' Ru1' C33' C38' -50(3)
C32' C33' C34' C35' 1(3)
C38' C33' C34' C35' 177(2)
Ru1' C33' C34' C35' -62.6(19)
C32' C33' C34' C39' 178(3)
C38' C33' C34' C39' -5(5)
Ru1' C33' C34' C39' 115(3)
C32' C33' C34' Ru1' 63.7(18)
C38' C33' C34' Ru1' -120(2)
C33' Ru1' C34' C35' 118.7(19)
C32' Ru1' C34' C35' 79.8(14)
C31' Ru1' C34' C35' 34.5(13)
C8' Ru1' C34' C35' -134.3(15)
C11' Ru1' C34' C35' -44(3)
C9' Ru1' C34' C35' -99.1(15)
C10' Ru1' C34' C35' -66.8(17)
C7B' Ru1' C34' C35' -166.4(16)
C1A' Ru1' C34' C35' 173(4)
C32' Ru1' C34' C33' -38.8(11)
C35' Ru1' C34' C33' -118.7(19)
C31' Ru1' C34' C33' -84.2(13)
C8' Ru1' C34' C33' 107.0(15)
C11' Ru1' C34' C33' -162(2)
C9' Ru1' C34' C33' 142.3(14)
C10' Ru1' C34' C33' 174.5(13)
C7B' Ru1' C34' C33' 74.9(19)
C1A' Ru1' C34' C33' 54(5)
C33' Ru1' C34' C39' -120(3)
C32' Ru1' C34' C39' -159(3)
C35' Ru1' C34' C39' 122(3)
C31' Ru1' C34' C39' 156(3)
C8' Ru1' C34' C39' -13(3)
C11' Ru1' C34' C39' 78(4)
C9' Ru1' C34' C39' 23(3)
C10' Ru1' C34' C39' 55(3)
C7B' Ru1' C34' C39' -45(3)
C1A' Ru1' C34' C39' -66(6)
C33' C34' C35' C31' 2(3)
C39' C34' C35' C31' -176(3)
Ru1' C34' C35' C31' -55.9(18)
C33' C34' C35' C40' -179(3)
C39' C34' C35' C40' 4(5)
Ru1' C34' C35' C40' 124(3)
C33' C34' C35' Ru1' 57.6(18)
C39' C34' C35' Ru1' -120(3)
C32' C31' C35' C34' -4(3)
C36' C31' C35' C34' -177(3)
Ru1' C31' C35' C34' 52.9(19)
C32' C31' C35' C40' 177(3)
C36' C31' C35' C40' 3(4)
Ru1' C31' C35' C40' -127(3)
C32' C31' C35' Ru1' -56.5(16)
C36' C31' C35' Ru1' 130(3)
C33' Ru1' C35' C34' -40.0(13)
C32' Ru1' C35' C34' -84.0(14)
C31' Ru1' C35' C34' -124.1(19)
C8' Ru1' C35' C34' 66.1(19)
C11' Ru1' C35' C34' 161.2(14)
C9' Ru1' C35' C34' 94.2(15)
C10' Ru1' C35' C34' 129.3(14)
C7B' Ru1' C35' C34' 57(6)
C1A' Ru1' C35' C34' -176(2)
C33' Ru1' C35' C31' 84.1(14)
C34' Ru1' C35' C31' 124.1(19)
C32' Ru1' C35' C31' 40.1(13)
C8' Ru1' C35' C31' -169.8(17)
C11' Ru1' C35' C31' -74.7(16)
C9' Ru1' C35' C31' -141.7(15)
C10' Ru1' C35' C31' -106.6(14)
C7B' Ru1' C35' C31' -178(5)
C1A' Ru1' C35' C31' -52(3)
C33' Ru1' C35' C40' -159(3)
C34' Ru1' C35' C40' -119(4)
C32' Ru1' C35' C40' 157(3)
C31' Ru1' C35' C40' 117(3)
C8' Ru1' C35' C40' -53(3)
C11' Ru1' C35' C40' 42(3)
C9' Ru1' C35' C40' -25(3)
C10' Ru1' C35' C40' 10(3)
C7B' Ru1' C35' C40' -61(7)
C1A' Ru1' C35' C40' 65(4)
